data_7014814
loop_
_publ_author_name
'Aoki, Shotaro'
'Kurashina, Takayuki'
'Kasahara, Yuhki'
'Nishijima, Tadashi'
'Nomiya, Kenji'

_publ_section_title
;
 Polyoxometalate (POM)-based, multi-functional, inorganic-organic,
 hybrid compounds: syntheses and molecular structures of silanol-
 and/or siloxane bond-containing species grafted on mono- and
 tri-lacunary Keggin POMs.
;
_journal_issue 6
_journal_name_full 'Dalton transactions (Cambridge, England : 2003)'
_journal_page_first 1243
_journal_page_last 1253
_journal_paper_doi 10.1039/c0dt01185a
_journal_volume 40
_journal_year 2011
_chemical_formula_sum 'C66 H145 N6 O37 P S4 Si4 W9'
_chemical_formula_weight 3541.10
_chemical_name_systematic
;
?
;
_space_group_IT_number 205
_symmetry_cell_setting cubic
_symmetry_space_group_name_Hall '-P 2ac 2ab 3'
_symmetry_space_group_name_H-M 'P a -3'
_atom_sites_solution_hydrogens geom
_atom_sites_solution_primary direct
_atom_sites_solution_secondary difmap
_audit_creation_method SHELXL-97
_cell_angle_alpha 90.00
_cell_angle_beta 90.00
_cell_angle_gamma 90.00
_cell_formula_units_Z 8
_cell_length_a 27.5792(9)
_cell_length_b 27.5792(9)
_cell_length_c 27.5792(9)
_cell_measurement_reflns_used 9817
_cell_measurement_temperature 90
_cell_measurement_theta_max 28.30
_cell_measurement_theta_min 2.22
_cell_volume 20977.1(12)
_computing_cell_refinement 'Bruker SMART'
_computing_data_collection 'Bruker SMART'
_computing_data_reduction 'Bruker SAINT'
_computing_molecular_graphics 'Bruker SHELXTL'
_computing_publication_material 'Bruker SHELXTL'
_computing_structure_refinement 'SHELXL-97 (Sheldrick, 1997)'
_computing_structure_solution 'SHELXS-97 (Sheldrick, 1990)'
_diffrn_ambient_temperature 90
_diffrn_detector_area_resol_mean 8.366
_diffrn_measured_fraction_theta_full 1.000
_diffrn_measured_fraction_theta_max 1.000
_diffrn_measurement_device_type 'CCD area detector'
_diffrn_measurement_method 'phi and omega scans'
_diffrn_radiation_monochromator graphite
_diffrn_radiation_source 'fine-focus sealed tube'
_diffrn_radiation_type MoK\a
_diffrn_radiation_wavelength 0.71073
_diffrn_reflns_av_R_equivalents 0.0587
_diffrn_reflns_av_sigmaI/netI 0.0158
_diffrn_reflns_limit_h_max 36
_diffrn_reflns_limit_h_min -36
_diffrn_reflns_limit_k_max 36
_diffrn_reflns_limit_k_min -36
_diffrn_reflns_limit_l_max 36
_diffrn_reflns_limit_l_min -36
_diffrn_reflns_number 271384
_diffrn_reflns_theta_full 28.30
_diffrn_reflns_theta_max 28.30
_diffrn_reflns_theta_min 1.28
_exptl_absorpt_coefficient_mu 10.043
_exptl_absorpt_correction_T_max 0.5840
_exptl_absorpt_correction_T_min 0.2386
_exptl_absorpt_correction_type empirical
_exptl_absorpt_process_details SADABS
_exptl_crystal_colour colorless
_exptl_crystal_density_diffrn 2.243
_exptl_crystal_density_meas 0
_exptl_crystal_density_method 'not measured'
_exptl_crystal_description granular-crystals
_exptl_crystal_F_000 13440
_exptl_crystal_size_max 0.20
_exptl_crystal_size_mid 0.14
_exptl_crystal_size_min 0.06
_refine_diff_density_max 5.419
_refine_diff_density_min -1.199
_refine_diff_density_rms 0.318
_refine_ls_extinction_method none
_refine_ls_goodness_of_fit_ref 1.177
_refine_ls_hydrogen_treatment constr
_refine_ls_matrix_type full
_refine_ls_number_parameters 405
_refine_ls_number_reflns 8715
_refine_ls_number_restraints 264
_refine_ls_restrained_S_all 1.172
_refine_ls_R_factor_all 0.0331
_refine_ls_R_factor_gt 0.0277
_refine_ls_shift/su_max 0.004
_refine_ls_shift/su_mean 0.000
_refine_ls_structure_factor_coef Fsqd
_refine_ls_weighting_details 'calc w=1/[\s^2^(Fo^2^)+(0.0275P)^2^+174.9673P] where P=(Fo^2^+2Fc^2^)/3'
_refine_ls_weighting_scheme calc
_refine_ls_wR_factor_gt 0.0701
_refine_ls_wR_factor_ref 0.0735
_reflns_number_gt 7888
_reflns_number_total 8715
_reflns_threshold_expression >2sigma(I)
_cod_data_source_file C0DT01185A.TXT
_cod_data_source_block sa008s2
_cod_depositor_comments
;
The following automatic conversions were performed:
'_symmetry_cell_setting' value 'Cubic' changed to 'cubic' according to
'/home/saulius/struct/CIF-dictionaries/cif_core.dic' dictionary named
'cif_core.dic' version 2.4.1 from 2010-06-29.

Automatic conversion script
Id: cif_fix_enum 1555 2011-01-17 13:19:09Z saulius 
;
_cod_original_sg_symbol_H-M Pa-3
_cod_database_code 7014814

loop_
_symmetry_equiv_pos_as_xyz
'x, y, z'
'-x+1/2, -y, z+1/2'
'-x, y+1/2, -z+1/2'
'x+1/2, -y+1/2, -z'
'z, x, y'
'z+1/2, -x+1/2, -y'
'-z+1/2, -x, y+1/2'
'-z, x+1/2, -y+1/2'
'y, z, x'
'-y, z+1/2, -x+1/2'
'y+1/2, -z+1/2, -x'
'-y+1/2, -z, x+1/2'
'-x, -y, -z'
'x-1/2, y, -z-1/2'
'x, -y-1/2, z-1/2'
'-x-1/2, y-1/2, z'
'-z, -x, -y'
'-z-1/2, x-1/2, y'
'z-1/2, x, -y-1/2'
'z, -x-1/2, y-1/2'
'-y, -z, -x'
'y, -z-1/2, x-1/2'
'-y-1/2, z-1/2, x'
'y-1/2, z, -x-1/2'

loop_
_atom_site_label
_atom_site_type_symbol
_atom_site_fract_x
_atom_site_fract_y
_atom_site_fract_z
_atom_site_U_iso_or_equiv
_atom_site_adp_type
_atom_site_occupancy
_atom_site_symmetry_multiplicity
_atom_site_calc_flag
_atom_site_refinement_flags
_atom_site_disorder_assembly
_atom_site_disorder_group
C1 C 0.91430(19) 0.53830(19) 0.2569(2) 0.0195(10) Uani 1 1 d U . .
H1A H 0.9172 0.5283 0.2226 0.023 Uiso 1 1 calc R . .
H1B H 0.9472 0.5465 0.2688 0.023 Uiso 1 1 calc R . .
C2 C 0.8940(2) 0.4959(2) 0.2868(2) 0.0229(11) Uani 1 1 d U . .
H2A H 0.8889 0.5069 0.3206 0.027 Uiso 1 1 calc R . .
H2B H 0.8620 0.4865 0.2734 0.027 Uiso 1 1 calc R . .
C3 C 0.9268(2) 0.4515(2) 0.2873(2) 0.0301(13) Uani 1 1 d U . .
H3A H 0.9335 0.4419 0.2534 0.036 Uiso 1 1 calc R . .
H3B H 0.9092 0.4245 0.3031 0.036 Uiso 1 1 calc R . .
C4 C 0.9096(3) 0.5904(3) 0.4096(3) 0.057(3) Uani 1 3 d SU . .
C5 C 0.9073(8) 0.5485(7) 0.4263(8) 0.039(3) Uani 0.33 1 d PU A 1
C6 C 0.9471(9) 0.5274(7) 0.4606(10) 0.039(3) Uani 0.33 1 d PU A 1
C7 C 0.6940(2) 0.48754(19) 0.2976(2) 0.0220(10) Uani 1 1 d U . .
H7A H 0.7240 0.5052 0.2888 0.026 Uiso 1 1 calc R . .
H7B H 0.6721 0.5109 0.3138 0.026 Uiso 1 1 calc R . .
C8 C 0.7032(2) 0.4369(2) 0.2224(2) 0.0270(12) Uani 1 1 d U . .
H8A H 0.6895 0.4326 0.1895 0.032 Uiso 1 1 calc R . .
H8B H 0.7036 0.4046 0.2382 0.032 Uiso 1 1 calc R . .
C9 C 0.6583(2) 0.5151(2) 0.2216(2) 0.0233(11) Uani 1 1 d U . .
H9A H 0.6404 0.5380 0.2427 0.028 Uiso 1 1 calc R . .
H9B H 0.6893 0.5308 0.2129 0.028 Uiso 1 1 calc R . .
C10 C 0.6240(2) 0.4415(2) 0.2624(2) 0.0229(11) Uani 1 1 d U . .
H10A H 0.6104 0.4292 0.2315 0.027 Uiso 1 1 calc R . .
H10B H 0.6329 0.4130 0.2823 0.027 Uiso 1 1 calc R . .
C11 C 0.7070(2) 0.4481(2) 0.3336(2) 0.0244(11) Uani 1 1 d U . .
H11A H 0.7265 0.4228 0.3173 0.029 Uiso 1 1 calc R . .
H11B H 0.6770 0.4328 0.3461 0.029 Uiso 1 1 calc R . .
C12 C 0.7563(2) 0.4551(2) 0.2176(2) 0.0264(11) Uani 1 1 d U . .
H12A H 0.7566 0.4910 0.2183 0.032 Uiso 1 1 calc R . .
H12B H 0.7756 0.4432 0.2454 0.032 Uiso 1 1 calc R . .
C13 C 0.6291(3) 0.5087(3) 0.1753(3) 0.0447(16) Uani 1 1 d U . .
H13A H 0.5971 0.4942 0.1826 0.054 Uiso 1 1 calc R . .
H13B H 0.6465 0.4872 0.1525 0.054 Uiso 1 1 calc R . .
C14 C 0.5851(2) 0.4697(2) 0.2888(2) 0.0250(11) Uani 1 1 d U . .
H14A H 0.5734 0.4965 0.2678 0.030 Uiso 1 1 calc R . .
H14B H 0.5988 0.4841 0.3186 0.030 Uiso 1 1 calc R . .
C15 C 0.7361(2) 0.4695(2) 0.3761(2) 0.0285(12) Uani 1 1 d U . .
H15A H 0.7184 0.4979 0.3891 0.034 Uiso 1 1 calc R . .
H15B H 0.7382 0.4451 0.4023 0.034 Uiso 1 1 calc R . .
C16 C 0.7790(2) 0.4376(2) 0.1708(2) 0.0290(12) Uani 1 1 d U . .
H16A H 0.7633 0.4540 0.1431 0.035 Uiso 1 1 calc R . .
H16B H 0.7735 0.4023 0.1674 0.035 Uiso 1 1 calc R . .
C17 C 0.6224(4) 0.5623(5) 0.1519(3) 0.075(3) Uani 1 1 d U . .
H17A H 0.6118 0.5851 0.1776 0.090 Uiso 1 1 calc R . .
H17B H 0.6541 0.5737 0.1394 0.090 Uiso 1 1 calc R . .
C18 C 0.5428(2) 0.4369(2) 0.3020(2) 0.0275(12) Uani 1 1 d U . .
H18A H 0.5546 0.4099 0.3223 0.033 Uiso 1 1 calc R . .
H18B H 0.5288 0.4230 0.2720 0.033 Uiso 1 1 calc R . .
C19 C 0.7873(2) 0.4853(3) 0.3622(3) 0.0337(14) Uani 1 1 d U . .
H19A H 0.8046 0.4578 0.3478 0.051 Uiso 1 1 calc R . .
H19B H 0.8046 0.4962 0.3913 0.051 Uiso 1 1 calc R . .
H19C H 0.7855 0.5118 0.3387 0.051 Uiso 1 1 calc R . .
C20 C 0.8330(3) 0.4477(3) 0.1696(3) 0.0402(16) Uani 1 1 d U . .
H20A H 0.8385 0.4827 0.1724 0.060 Uiso 1 1 calc R . .
H20B H 0.8465 0.4360 0.1389 0.060 Uiso 1 1 calc R . .
H20C H 0.8488 0.4310 0.1967 0.060 Uiso 1 1 calc R . .
C21 C 0.5870(5) 0.5626(5) 0.1126(5) 0.100(4) Uani 1 1 d U . .
H21A H 0.5957 0.5379 0.0886 0.150 Uiso 1 1 calc R . .
H21B H 0.5868 0.5946 0.0971 0.150 Uiso 1 1 calc R . .
H21C H 0.5547 0.5556 0.1257 0.150 Uiso 1 1 calc R . .
C22 C 0.5034(2) 0.4647(3) 0.3294(3) 0.0368(15) Uani 1 1 d U . .
H22A H 0.5163 0.4758 0.3606 0.055 Uiso 1 1 calc R . .
H22B H 0.4756 0.4434 0.3350 0.055 Uiso 1 1 calc R . .
H22C H 0.4932 0.4928 0.3102 0.055 Uiso 1 1 calc R . .
C23 C 0.6241(3) 0.5774(3) 0.4313(3) 0.0393(16) Uani 1 1 d U . .
H23A H 0.6426 0.6057 0.4204 0.059 Uiso 1 1 calc R . .
H23B H 0.6414 0.5477 0.4222 0.059 Uiso 1 1 calc R . .
H23C H 0.6205 0.5786 0.4667 0.059 Uiso 1 1 calc R . .
C24 C 0.5765(3) 0.5776(3) 0.4087(3) 0.0363(15) Uani 1 1 d U . .
N1 N 0.66979(17) 0.47019(15) 0.25129(17) 0.0200(9) Uani 1 1 d U . .
N2 N 0.5394(3) 0.5796(3) 0.3910(3) 0.0526(17) Uani 1 1 d U . .
O1 O 0.63717(13) 0.70758(13) 0.17093(13) 0.0173(7) Uani 1 1 d U . .
O2 O 0.66613(12) 0.77525(12) 0.24095(12) 0.0129(6) Uani 1 1 d U . .
O3 O 0.75350(11) 0.74650(11) 0.25350(11) 0.0107(10) Uani 1 3 d SU . .
O4 O 0.67208(12) 0.67980(12) 0.26309(12) 0.0126(6) Uani 1 1 d U . .
O5 O 0.72919(12) 0.66606(13) 0.19056(12) 0.0139(7) Uani 1 1 d U . .
O6 O 0.64303(13) 0.59476(13) 0.30954(13) 0.0166(7) Uani 1 1 d U . .
O7 O 0.74989(14) 0.57007(13) 0.16997(13) 0.0190(7) Uani 1 1 d U . .
O8 O 0.75325(12) 0.69003(12) 0.32384(12) 0.0130(6) Uani 1 1 d U . .
O9 O 0.73205(12) 0.60678(12) 0.26404(13) 0.0145(7) Uani 1 1 d U . .
O10 O 0.82070(12) 0.64144(12) 0.16672(12) 0.0145(7) Uani 1 1 d U . .
O11 O 0.72685(13) 0.60411(13) 0.36310(13) 0.0166(7) Uani 1 1 d U . .
O12 O 0.82113(13) 0.57874(13) 0.24021(14) 0.0179(7) Uani 1 1 d U . .
O13 O 0.87205(15) 0.60870(15) 0.31689(15) 0.0251(8) Uani 1 1 d U . .
P1 P 0.78621(4) 0.71379(4) 0.28621(4) 0.0095(4) Uani 1 3 d SU . .
S1 S 0.98398(7) 0.46048(8) 0.31851(8) 0.0456(5) Uani 1 1 d U . .
S2 S 0.9544(2) 0.5577(2) 0.5175(2) 0.0485(14) Uani 0.33 1 d PU A 1
Si1 Si 0.87497(5) 0.59272(5) 0.26092(5) 0.0163(3) Uani 1 1 d U A .
Si2 Si 0.87114(5) 0.62886(5) 0.37114(5) 0.0181(5) Uani 1 3 d SU A .
W1 W 0.686118(7) 0.717997(7) 0.207453(7) 0.01137(5) Uani 1 1 d U . .
W2 W 0.691175(7) 0.633373(7) 0.311195(7) 0.01259(5) Uani 1 1 d U . .
W3 W 0.771938(7) 0.614569(7) 0.206898(7) 0.01298(5) Uani 1 1 d U . .

loop_
_atom_site_aniso_label
_atom_site_aniso_U_11
_atom_site_aniso_U_22
_atom_site_aniso_U_33
_atom_site_aniso_U_23
_atom_site_aniso_U_13
_atom_site_aniso_U_12
C1 0.020(2) 0.016(2) 0.022(2) -0.0006(19) 0.0017(19) 0.0036(19)
C2 0.023(2) 0.017(2) 0.028(3) 0.000(2) 0.001(2) 0.000(2)
C3 0.035(3) 0.018(3) 0.038(3) 0.005(2) 0.005(3) 0.002(2)
C4 0.057(3) 0.057(3) 0.057(3) 0.017(3) -0.017(3) 0.017(3)
C5 0.045(7) 0.032(6) 0.040(6) 0.010(6) -0.019(6) 0.009(6)
C6 0.049(7) 0.032(6) 0.036(6) 0.004(6) -0.021(6) 0.008(6)
C7 0.026(3) 0.015(2) 0.025(3) -0.002(2) -0.002(2) 0.001(2)
C8 0.030(3) 0.018(2) 0.033(3) -0.004(2) 0.002(2) 0.000(2)
C9 0.026(3) 0.019(2) 0.025(3) 0.001(2) 0.003(2) 0.001(2)
C10 0.022(2) 0.017(2) 0.029(3) 0.001(2) -0.001(2) -0.004(2)
C11 0.025(3) 0.019(2) 0.029(3) 0.005(2) 0.001(2) -0.003(2)
C12 0.030(3) 0.022(3) 0.027(3) -0.002(2) 0.003(2) 0.002(2)
C13 0.043(4) 0.061(4) 0.029(3) 0.010(3) -0.005(3) -0.010(3)
C14 0.025(3) 0.020(2) 0.030(3) 0.000(2) -0.002(2) 0.001(2)
C15 0.026(3) 0.030(3) 0.030(3) 0.000(2) -0.001(2) 0.000(2)
C16 0.033(3) 0.025(3) 0.028(3) 0.000(2) 0.002(2) -0.005(2)
C17 0.069(5) 0.114(7) 0.042(4) 0.003(5) -0.010(4) 0.045(5)
C18 0.023(3) 0.028(3) 0.031(3) -0.001(2) -0.001(2) -0.003(2)
C19 0.026(3) 0.035(3) 0.040(4) -0.001(3) -0.002(3) 0.000(3)
C20 0.036(4) 0.051(4) 0.034(3) -0.002(3) 0.007(3) -0.008(3)
C21 0.098(9) 0.121(10) 0.080(8) 0.016(7) 0.004(7) 0.045(8)
C22 0.026(3) 0.041(4) 0.043(4) -0.001(3) 0.004(3) -0.001(3)
C23 0.035(4) 0.039(4) 0.045(4) 0.008(3) -0.002(3) -0.001(3)
C24 0.033(3) 0.034(3) 0.043(4) 0.000(3) 0.005(3) 0.000(3)
N1 0.023(2) 0.0125(18) 0.025(2) -0.0019(16) 0.0013(17) -0.0008(16)
N2 0.039(4) 0.056(4) 0.062(4) -0.008(4) -0.007(3) -0.001(3)
O1 0.0149(17) 0.0215(18) 0.0153(17) 0.0020(14) -0.0055(13) -0.0004(14)
O2 0.0110(15) 0.0149(16) 0.0128(15) -0.0001(13) -0.0007(12) 0.0015(12)
O3 0.0107(10) 0.0107(10) 0.0107(10) 0.0015(12) -0.0015(12) 0.0015(12)
O4 0.0124(15) 0.0120(15) 0.0135(15) -0.0005(12) 0.0007(12) -0.0007(12)
O5 0.0138(15) 0.0148(16) 0.0132(15) 0.0005(13) 0.0012(12) 0.0010(13)
O6 0.0170(17) 0.0148(16) 0.0179(17) -0.0008(13) 0.0028(13) -0.0037(13)
O7 0.0217(18) 0.0165(17) 0.0190(17) -0.0029(14) 0.0027(15) -0.0021(14)
O8 0.0127(15) 0.0130(15) 0.0135(15) -0.0015(12) 0.0019(12) -0.0007(13)
O9 0.0156(16) 0.0120(15) 0.0159(16) -0.0006(13) 0.0028(13) -0.0005(13)
O10 0.0143(16) 0.0153(16) 0.0137(16) -0.0032(13) 0.0022(13) -0.0001(13)
O11 0.0220(18) 0.0146(16) 0.0132(16) 0.0038(13) -0.0015(14) -0.0014(14)
O12 0.0175(17) 0.0122(15) 0.0238(18) 0.0013(14) 0.0009(14) 0.0030(13)
O13 0.029(2) 0.0229(19) 0.0231(19) -0.0050(15) 0.0068(16) -0.0003(16)
P1 0.0095(4) 0.0095(4) 0.0095(4) 0.0005(4) -0.0005(4) 0.0005(4)
S1 0.0375(9) 0.0505(11) 0.0490(11) 0.0156(9) -0.0042(8) 0.0180(8)
S2 0.059(4) 0.044(3) 0.042(3) 0.003(2) -0.022(3) 0.005(3)
Si1 0.0173(6) 0.0134(6) 0.0182(7) -0.0007(5) 0.0020(5) 0.0024(5)
Si2 0.0181(5) 0.0181(5) 0.0181(5) 0.0037(5) -0.0037(5) 0.0037(5)
W1 0.01065(9) 0.01231(9) 0.01115(9) -0.00031(6) -0.00131(6) -0.00044(6)
W2 0.01437(9) 0.01095(9) 0.01245(9) 0.00002(7) 0.00141(7) -0.00237(7)
W3 0.01310(9) 0.01042(9) 0.01542(9) -0.00191(7) 0.00202(7) -0.00066(7)

loop_
_atom_type_symbol
_atom_type_description
_atom_type_scat_dispersion_real
_atom_type_scat_dispersion_imag
_atom_type_scat_source
C C 0.0033 0.0016 'International Tables Vol C Tables 4.2.6.8 and 6.1.1.4'
H H 0.0000 0.0000 'International Tables Vol C Tables 4.2.6.8 and 6.1.1.4'
N N 0.0061 0.0033 'International Tables Vol C Tables 4.2.6.8 and 6.1.1.4'
O O 0.0106 0.0060 'International Tables Vol C Tables 4.2.6.8 and 6.1.1.4'
Si Si 0.0817 0.0704 'International Tables Vol C Tables 4.2.6.8 and 6.1.1.4'
P P 0.1023 0.0942 'International Tables Vol C Tables 4.2.6.8 and 6.1.1.4'
S S 0.1246 0.1234 'International Tables Vol C Tables 4.2.6.8 and 6.1.1.4'
W W -0.8490 6.8722 'International Tables Vol C Tables 4.2.6.8 and 6.1.1.4'

loop_
_geom_angle_atom_site_label_1
_geom_angle_atom_site_label_2
_geom_angle_atom_site_label_3
_geom_angle
_geom_angle_site_symmetry_1
_geom_angle_site_symmetry_3
_geom_angle_publ_flag
C2 C1 Si1 111.8(4) . . ?
C2 C1 H1A 109.3 . . ?
Si1 C1 H1A 109.3 . . ?
C2 C1 H1B 109.3 . . ?
Si1 C1 H1B 109.3 . . ?
H1A C1 H1B 107.9 . . ?
C3 C2 C1 113.7(5) . . ?
C3 C2 H2A 108.8 . . ?
C1 C2 H2A 108.8 . . ?
C3 C2 H2B 108.8 . . ?
C1 C2 H2B 108.8 . . ?
H2A C2 H2B 107.7 . . ?
C2 C3 S1 114.3(4) . . ?
C2 C3 H3A 108.7 . . ?
S1 C3 H3A 108.7 . . ?
C2 C3 H3B 108.7 . . ?
S1 C3 H3B 108.7 . . ?
H3A C3 H3B 107.6 . . ?
C5 C4 C5 74.0(16) 6_566 . ?
C5 C4 C5 74.0(16) 6_566 12_664 ?
C5 C4 C5 74.0(16) . 12_664 ?
C5 C4 Si2 136.0(10) 6_566 . ?
C5 C4 Si2 136.0(10) . . ?
C5 C4 Si2 136.0(10) 12_664 . ?
C4 C5 C5 53.0(8) . 6_566 ?
C4 C5 C5 53.0(8) . 12_664 ?
C5 C5 C5 59.996(6) 6_566 12_664 ?
C4 C5 C6 122.2(18) . . ?
C5 C5 C6 77.0(11) 6_566 . ?
C5 C5 C6 79.2(12) 12_664 . ?
C4 C5 C6 100.6(16) . 12_664 ?
C5 C5 C6 68.7(11) 6_566 12_664 ?
C5 C5 C6 52.9(8) 12_664 12_664 ?
C6 C5 C6 26.5(12) . 12_664 ?
C4 C5 C6 98.3(15) . 6_566 ?
C5 C5 C6 51.8(8) 6_566 6_566 ?
C5 C5 C6 65.5(11) 12_664 6_566 ?
C6 C5 C6 25.5(10) . 6_566 ?
C6 C5 C6 25.8(10) 12_664 6_566 ?
C4 C5 S2 151.0(17) . 12_664 ?
C5 C5 S2 110.9(6) 6_566 12_664 ?
C5 C5 S2 98.6(11) 12_664 12_664 ?
C6 C5 S2 34.0(9) . 12_664 ?
C6 C5 S2 51.0(9) 12_664 12_664 ?
C6 C5 S2 59.4(8) 6_566 12_664 ?
C6 C6 C6 60.003(10) 12_664 6_566 ?
C6 C6 S2 114(5) 12_664 12_664 ?
C6 C6 S2 154.3(10) 6_566 12_664 ?
C6 C6 C5 99.7(18) 12_664 . ?
C6 C6 C5 103.5(12) 6_566 . ?
S2 C6 C5 102.2(15) 12_664 . ?
C6 C6 S2 96(3) 12_664 . ?
C6 C6 S2 40(3) 6_566 . ?
S2 C6 S2 126.2(16) 12_664 . ?
C5 C6 S2 115.9(18) . . ?
C6 C6 C5 80.0(17) 12_664 6_566 ?
C6 C6 C5 53.8(12) 6_566 6_566 ?
S2 C6 C5 151.8(15) 12_664 6_566 ?
C5 C6 C5 50.1(13) . 6_566 ?
S2 C6 C5 73.0(11) . 6_566 ?
C6 C6 C5 51.1(10) 12_664 12_664 ?
C6 C6 C5 74.2(19) 6_566 12_664 ?
S2 C6 C5 123(2) 12_664 12_664 ?
C5 C6 C5 49.0(13) . 12_664 ?
S2 C6 C5 110.4(13) . 12_664 ?
C5 C6 C5 45.7(10) 6_566 12_664 ?
C6 C6 S2 15.3(6) 12_664 6_566 ?
C6 C6 S2 59(3) 6_566 6_566 ?
S2 C6 S2 107.7(18) 12_664 6_566 ?
C5 C6 S2 115.0(16) . 6_566 ?
S2 C6 S2 89.7(8) . 6_566 ?
C5 C6 S2 91.2(11) 6_566 6_566 ?
C5 C6 S2 66.3(10) 12_664 6_566 ?
C11 C7 N1 115.4(4) . . ?
C11 C7 H7A 108.4 . . ?
N1 C7 H7A 108.4 . . ?
C11 C7 H7B 108.4 . . ?
N1 C7 H7B 108.4 . . ?
H7A C7 H7B 107.5 . . ?
N1 C8 C12 114.8(5) . . ?
N1 C8 H8A 108.6 . . ?
C12 C8 H8A 108.6 . . ?
N1 C8 H8B 108.6 . . ?
C12 C8 H8B 108.6 . . ?
H8A C8 H8B 107.5 . . ?
C13 C9 N1 118.0(5) . . ?
C13 C9 H9A 107.8 . . ?
N1 C9 H9A 107.8 . . ?
C13 C9 H9B 107.8 . . ?
N1 C9 H9B 107.8 . . ?
H9A C9 H9B 107.2 . . ?
C14 C10 N1 114.7(4) . . ?
C14 C10 H10A 108.6 . . ?
N1 C10 H10A 108.6 . . ?
C14 C10 H10B 108.6 . . ?
N1 C10 H10B 108.6 . . ?
H10A C10 H10B 107.6 . . ?
C7 C11 C15 110.2(5) . . ?
C7 C11 H11A 109.6 . . ?
C15 C11 H11A 109.6 . . ?
C7 C11 H11B 109.6 . . ?
C15 C11 H11B 109.6 . . ?
H11A C11 H11B 108.1 . . ?
C16 C12 C8 111.2(5) . . ?
C16 C12 H12A 109.4 . . ?
C8 C12 H12A 109.4 . . ?
C16 C12 H12B 109.4 . . ?
C8 C12 H12B 109.4 . . ?
H12A C12 H12B 108.0 . . ?
C9 C13 C17 106.7(7) . . ?
C9 C13 H13A 110.4 . . ?
C17 C13 H13A 110.4 . . ?
C9 C13 H13B 110.4 . . ?
C17 C13 H13B 110.4 . . ?
H13A C13 H13B 108.6 . . ?
C10 C14 C18 110.7(5) . . ?
C10 C14 H14A 109.5 . . ?
C18 C14 H14A 109.5 . . ?
C10 C14 H14B 109.5 . . ?
C18 C14 H14B 109.5 . . ?
H14A C14 H14B 108.1 . . ?
C19 C15 C11 113.6(5) . . ?
C19 C15 H15A 108.8 . . ?
C11 C15 H15A 108.8 . . ?
C19 C15 H15B 108.8 . . ?
C11 C15 H15B 108.8 . . ?
H15A C15 H15B 107.7 . . ?
C12 C16 C20 111.6(5) . . ?
C12 C16 H16A 109.3 . . ?
C20 C16 H16A 109.3 . . ?
C12 C16 H16B 109.3 . . ?
C20 C16 H16B 109.3 . . ?
H16A C16 H16B 108.0 . . ?
C21 C17 C13 112.2(11) . . ?
C21 C17 H17A 109.2 . . ?
C13 C17 H17A 109.2 . . ?
C21 C17 H17B 109.2 . . ?
C13 C17 H17B 109.2 . . ?
H17A C17 H17B 107.9 . . ?
C14 C18 C22 111.4(5) . . ?
C14 C18 H18A 109.3 . . ?
C22 C18 H18A 109.3 . . ?
C14 C18 H18B 109.3 . . ?
C22 C18 H18B 109.3 . . ?
H18A C18 H18B 108.0 . . ?
C15 C19 H19A 109.5 . . ?
C15 C19 H19B 109.5 . . ?
H19A C19 H19B 109.5 . . ?
C15 C19 H19C 109.5 . . ?
H19A C19 H19C 109.5 . . ?
H19B C19 H19C 109.5 . . ?
C16 C20 H20A 109.5 . . ?
C16 C20 H20B 109.5 . . ?
H20A C20 H20B 109.5 . . ?
C16 C20 H20C 109.5 . . ?
H20A C20 H20C 109.5 . . ?
H20B C20 H20C 109.5 . . ?
C17 C21 H21A 109.5 . . ?
C17 C21 H21B 109.5 . . ?
H21A C21 H21B 109.5 . . ?
C17 C21 H21C 109.5 . . ?
H21A C21 H21C 109.5 . . ?
H21B C21 H21C 109.5 . . ?
C18 C22 H22A 109.5 . . ?
C18 C22 H22B 109.5 . . ?
H22A C22 H22B 109.5 . . ?
C18 C22 H22C 109.5 . . ?
H22A C22 H22C 109.5 . . ?
H22B C22 H22C 109.5 . . ?
C24 C23 H23A 109.5 . . ?
C24 C23 H23B 109.5 . . ?
H23A C23 H23B 109.5 . . ?
C24 C23 H23C 109.5 . . ?
H23A C23 H23C 109.5 . . ?
H23B C23 H23C 109.5 . . ?
N2 C24 C23 177.5(8) . . ?
C7 N1 C9 106.8(4) . . ?
C7 N1 C10 111.1(4) . . ?
C9 N1 C10 111.1(4) . . ?
C7 N1 C8 111.2(4) . . ?
C9 N1 C8 109.7(4) . . ?
C10 N1 C8 107.0(4) . . ?
W1 O2 W1 124.76(17) . 6_566 ?
P1 O3 W1 124.55(11) . 6_566 ?
P1 O3 W1 124.55(11) . 12_664 ?
W1 O3 W1 91.00(15) 6_566 12_664 ?
P1 O3 W1 124.55(11) . . ?
W1 O3 W1 91.00(15) 6_566 . ?
W1 O3 W1 91.01(15) 12_664 . ?
W1 O4 W2 150.75(19) . . ?
W3 O5 W1 152.2(2) . . ?
P1 O8 W2 128.28(19) . . ?
P1 O8 W3 128.17(19) . 6_566 ?
W2 O8 W3 90.45(12) . 6_566 ?
W2 O9 W3 150.0(2) . . ?
W3 O10 W2 121.58(18) . 12_664 ?
Si1 O11 W2 134.4(2) 6_566 . ?
Si1 O12 W3 133.6(2) . . ?
Si2 O13 Si1 175.1(3) . . ?
O8 P1 O8 111.60(14) . 12_664 ?
O8 P1 O8 111.60(13) . 6_566 ?
O8 P1 O8 111.60(14) 12_664 6_566 ?
O8 P1 O3 107.24(15) . . ?
O8 P1 O3 107.24(15) 12_664 . ?
O8 P1 O3 107.24(15) 6_566 . ?
C6 S2 C6 26(2) 6_566 . ?
C6 S2 C6 10.4(6) 6_566 12_664 ?
C6 S2 C6 24.5(8) . 12_664 ?
C6 S2 C5 43.9(10) 6_566 6_566 ?
C6 S2 C5 55.9(8) . 6_566 ?
C6 S2 C5 54.3(7) 12_664 6_566 ?
O13 Si1 O12 110.7(2) . . ?
O13 Si1 O11 111.3(2) . 12_664 ?
O12 Si1 O11 107.1(2) . 12_664 ?
O13 Si1 C1 108.0(2) . . ?
O12 Si1 C1 108.6(2) . . ?
O11 Si1 C1 111.1(2) 12_664 . ?
O13 Si2 O13 109.61(17) . 12_664 ?
O13 Si2 O13 109.61(17) . 6_566 ?
O13 Si2 O13 109.61(17) 12_664 6_566 ?
O13 Si2 C4 109.33(17) . . ?
O13 Si2 C4 109.33(17) 12_664 . ?
O13 Si2 C4 109.33(17) 6_566 . ?
O1 W1 O4 102.81(16) . . ?
O1 W1 O2 101.31(16) . . ?
O4 W1 O2 90.51(14) . . ?
O1 W1 O5 102.74(16) . . ?
O4 W1 O5 84.74(14) . . ?
O2 W1 O5 155.95(14) . . ?
O1 W1 O2 100.77(16) . 12_664 ?
O4 W1 O2 156.23(14) . 12_664 ?
O2 W1 O2 87.7(2) . 12_664 ?
O5 W1 O2 87.30(15) . 12_664 ?
O1 W1 O3 170.15(16) . . ?
O4 W1 O3 84.92(13) . . ?
O2 W1 O3 72.23(12) . . ?
O5 W1 O3 83.85(13) . . ?
O2 W1 O3 71.96(12) 12_664 . ?
O6 W2 O9 101.89(16) . . ?
O6 W2 O11 99.04(16) . . ?
O9 W2 O11 92.58(15) . . ?
O6 W2 O4 100.65(16) . . ?
O9 W2 O4 86.92(15) . . ?
O11 W2 O4 159.98(15) . . ?
O6 W2 O10 98.93(16) . 6_566 ?
O9 W2 O10 158.95(14) . 6_566 ?
O11 W2 O10 87.16(15) . 6_566 ?
O4 W2 O10 86.24(14) . 6_566 ?
O6 W2 O8 172.09(15) . . ?
O9 W2 O8 85.68(13) . . ?
O11 W2 O8 78.14(14) . . ?
O4 W2 O8 81.86(13) . . ?
O10 W2 O8 73.65(13) 6_566 . ?
O7 W3 O10 100.68(16) . . ?
O7 W3 O5 100.07(17) . . ?
O10 W3 O5 90.54(15) . . ?
O7 W3 O12 99.66(17) . . ?
O10 W3 O12 88.83(15) . . ?
O5 W3 O12 160.03(15) . . ?
O7 W3 O9 101.75(16) . . ?
O10 W3 O9 157.57(14) . . ?
O5 W3 O9 85.60(15) . . ?
O12 W3 O9 87.41(15) . . ?
O7 W3 O8 174.06(15) . 12_664 ?
O10 W3 O8 73.79(13) . 12_664 ?
O5 W3 O8 82.35(13) . 12_664 ?
O12 W3 O8 78.31(14) . 12_664 ?
O9 W3 O8 83.79(13) . 12_664 ?

loop_
_geom_bond_atom_site_label_1
_geom_bond_atom_site_label_2
_geom_bond_distance
_geom_bond_site_symmetry_2
_geom_bond_publ_flag
C1 C2 1.537(7) . ?
C1 Si1 1.855(5) . ?
C1 H1A 0.9900 . ?
C1 H1B 0.9900 . ?
C2 C3 1.520(8) . ?
C2 H2A 0.9900 . ?
C2 H2B 0.9900 . ?
C3 S1 1.814(7) . ?
C3 H3A 0.9900 . ?
C3 H3B 0.9900 . ?
C4 C5 1.24(2) 6_566 ?
C4 C5 1.25(2) . ?
C4 C5 1.25(2) 12_664 ?
C4 Si2 1.839(13) . ?
C5 C5 1.50(4) 6_566 ?
C5 C5 1.50(4) 12_664 ?
C5 C6 1.56(2) . ?
C5 C6 1.91(3) 12_664 ?
C5 C6 1.95(3) 6_566 ?
C5 S2 2.200(19) 12_664 ?
C6 C6 0.86(3) 12_664 ?
C6 C6 0.86(3) 6_566 ?
C6 S2 1.26(2) 12_664 ?
C6 S2 1.79(3) . ?
C6 C5 1.91(3) 6_566 ?
C6 C5 1.95(3) 12_664 ?
C6 S2 2.07(3) 6_566 ?
C7 C11 1.517(8) . ?
C7 N1 1.519(7) . ?
C7 H7A 0.9900 . ?
C7 H7B 0.9900 . ?
C8 N1 1.526(7) . ?
C8 C12 1.552(8) . ?
C8 H8A 0.9900 . ?
C8 H8B 0.9900 . ?
C9 C13 1.518(9) . ?
C9 N1 1.519(7) . ?
C9 H9A 0.9900 . ?
C9 H9B 0.9900 . ?
C10 C14 1.513(8) . ?
C10 N1 1.522(7) . ?
C10 H10A 0.9900 . ?
C10 H10B 0.9900 . ?
C11 C15 1.539(8) . ?
C11 H11A 0.9900 . ?
C11 H11B 0.9900 . ?
C12 C16 1.513(8) . ?
C12 H12A 0.9900 . ?
C12 H12B 0.9900 . ?
C13 C17 1.623(14) . ?
C13 H13A 0.9900 . ?
C13 H13B 0.9900 . ?
C14 C18 1.520(8) . ?
C14 H14A 0.9900 . ?
C14 H14B 0.9900 . ?
C15 C19 1.525(9) . ?
C15 H15A 0.9900 . ?
C15 H15B 0.9900 . ?
C16 C20 1.514(9) . ?
C16 H16A 0.9900 . ?
C16 H16B 0.9900 . ?
C17 C21 1.460(15) . ?
C17 H17A 0.9900 . ?
C17 H17B 0.9900 . ?
C18 C22 1.528(9) . ?
C18 H18A 0.9900 . ?
C18 H18B 0.9900 . ?
C19 H19A 0.9800 . ?
C19 H19B 0.9800 . ?
C19 H19C 0.9800 . ?
C20 H20A 0.9800 . ?
C20 H20B 0.9800 . ?
C20 H20C 0.9800 . ?
C21 H21A 0.9800 . ?
C21 H21B 0.9800 . ?
C21 H21C 0.9800 . ?
C22 H22A 0.9800 . ?
C22 H22B 0.9800 . ?
C22 H22C 0.9800 . ?
C23 C24 1.455(10) . ?
C23 H23A 0.9800 . ?
C23 H23B 0.9800 . ?
C23 H23C 0.9800 . ?
C24 N2 1.134(10) . ?
O1 W1 1.709(3) . ?
O2 W1 1.911(3) . ?
O2 W1 1.928(3) 6_566 ?
O3 P1 1.562(6) . ?
O3 W1 2.384(3) 6_566 ?
O3 W1 2.384(3) 12_664 ?
O3 W1 2.384(3) . ?
O4 W1 1.901(3) . ?
O4 W2 1.917(3) . ?
O5 W3 1.900(3) . ?
O5 W1 1.918(3) . ?
O6 W2 1.703(3) . ?
O7 W3 1.707(4) . ?
O8 P1 1.527(3) . ?
O8 W2 2.344(3) . ?
O8 W3 2.370(3) 6_566 ?
O9 W2 1.871(3) . ?
O9 W3 1.934(3) . ?
O10 W3 1.894(3) . ?
O10 W2 1.940(3) 12_664 ?
O11 Si1 1.643(4) 6_566 ?
O11 W2 1.915(3) . ?
O12 Si1 1.637(4) . ?
O12 W3 1.913(4) . ?
O13 Si2 1.596(4) . ?
O13 Si1 1.607(4) . ?
P1 O8 1.528(3) 12_664 ?
P1 O8 1.528(3) 6_566 ?
S2 C6 1.26(2) 6_566 ?
S2 C6 2.07(3) 12_664 ?
S2 C5 2.200(19) 6_566 ?
Si1 O11 1.643(4) 12_664 ?
Si2 O13 1.596(4) 12_664 ?
Si2 O13 1.597(4) 6_566 ?
W1 O2 1.928(3) 12_664 ?
W2 O10 1.940(3) 6_566 ?
W3 O8 2.370(3) 12_664 ?
